data_1546582
loop_
_publ_author_name
'Daidouh, Abdelaali'
'Veiga, M. L.'
'Pico, C.'

_publ_section_title
;
 Structure determination of the new layered compound Cs2TiP2O8 and ionic
 conductivity of Cs2MP2O8 (M = Ti, V)
;
_journal_name_full 'Solid State Ionics'
_journal_page_first 285
_journal_page_last 294
_journal_volume 104
_journal_year 1997
_chemical_formula_sum 'Cs2 O8 P2 Ti'
_chemical_formula_weight 503.62
_space_group_IT_number 62
_symmetry_cell_setting orthorhombic
_symmetry_Int_Tables_number 62
_symmetry_space_group_name_Hall '-P 2ac 2n'
_symmetry_space_group_name_H-M 'P n m a'
_cell_angle_alpha 90.
_cell_angle_beta 90.
_cell_angle_gamma 90.
_cell_formula_units_Z 4
_cell_length_a 13.521(0)
_cell_length_b 7.253(2)
_cell_length_c 9.439(9)
_cell_volume 925.7(9)
_diffrn_ambient_temperature 293
_diffrn_radiation_probe x-ray
_diffrn_radiation_type CuK\a
_diffrn_radiation_wavelength 1.54184
_exptl_absorpt_coefficient_mu 71.769
_exptl_crystal_density_diffrn 3.614
_exptl_crystal_density_method 'Not Measured'
_exptl_crystal_F_000 904
_pd_proc_ls_prof_R_factor 0.161
_pd_proc_ls_prof_wR_factor 0.180
_refine_ls_goodness_of_fit_ref 4.46
_refine_ls_number_parameters 42
_refine_ls_number_reflns 1501
_refine_ls_R_I_factor 0.0870
_cod_data_source_file Solid-State-Ionics-1997-104-285-294.cif
_cod_data_source_block Cs2TiP2O8
_cod_depositor_comments
;
No thermal parameter provided in the paper,
value U = 0.015 set arbitrarily

Strong disagreements between Volume given in the
paper and volume calculated from the cell parameters.

Strong disagreement between interatomic distances in
the paper and those calculated from the atomic coordinates
and cell parameters.
;
_cod_database_code 1546582

loop_
_symmetry_equiv_pos_site_id
_symmetry_equiv_pos_as_xyz
1 x,y,z
2 1/2-x,-y,1/2+z
3 1/2+x,1/2-y,1/2-z
4 -x,1/2+y,-z
5 -x,-y,-z
6 1/2+x,y,1/2-z
7 1/2-x,1/2+y,1/2+z
8 x,1/2-y,z

loop_
_atom_site_label
_atom_site_type_symbol
_atom_site_thermal_displace_type
_atom_site_fract_x
_atom_site_fract_y
_atom_site_fract_z
_atom_site_occupancy
_atom_site_U_iso_or_equiv
_atom_site_calc_flag
_atom_site_refinement_flags
_atom_site_disorder_assembly
_atom_site_disorder_group
Ti Ti Uiso 0.2960(10) 0.25000 0.497(2) 1.000 0.0150 . . . .
P P Uiso 0.149(5) 0.047(8) 0.7350(10) 1.000 0.0150 . . . .
O1 O Uiso 0.403(3) 0.25000 -0.436(8) 1.000 0.0150 . . . .
O2 O Uiso 0.208(6) -0.0600(10) 0.828(7) 1.000 0.0150 . . . .
O3 O Uiso 0.052(4) -0.016(9) 0.678(7) 1.000 0.0150 . . . .
O4 O Uiso 0.206(9) 0.059(4) -0.40400 1.000 0.0150 . . . .
O5 O Uiso 0.140(4) 0.25000 -0.196(6) 1.000 0.0150 . . . .
Cs1 Cs Uiso 0.399(2) 0.25000 0.912(8) 1.000 0.0150 . . . .
Cs2 Cs Uiso 0.0870(10) 0.25000 0.134(6) 1.000 0.0150 . . . .

loop_
_geom_angle_atom_site_label_1
_geom_angle_atom_site_label_2
_geom_angle_atom_site_label_3
_geom_angle
_geom_angle_site_symmetry_1
_geom_angle_site_symmetry_2
_geom_angle_site_symmetry_3
_geom_angle_publ_flag
O1 Ti O4 111(3) 1_556 . 1_556 yes
O1 Ti O2 109(3) 1_556 . 2_554 yes
O1 Ti O2 109(3) 1_556 . 7_554 yes
O1 Ti O4 111(3) 1_556 . 8_556 yes
O2 Ti O4 83.6(17) 2_554 . 1_556 yes
O2 Ti O4 140(3) 7_554 . 1_556 yes
O4 Ti O4 84(3) 1_556 . 8_556 yes
O2 Ti O2 81.6(18) 2_554 . 7_554 yes
O2 Ti O4 140(3) 2_554 . 8_556 yes
O2 Ti O4 83.6(17) 7_554 . 8_556 yes
O2 P O3 124(5) . . . yes
O2 P O4 106(6) . . 1_556 yes
O2 P O5 107(3) . . 1_556 yes
O3 P O4 99(5) . . 1_556 yes
O3 P O5 111(5) . . 1_556 yes
O4 P O5 110(4) 1_556 . 1_556 yes
Ti O2 P 144(6) 2_555 . . yes
Ti O4 P 137(3) 1_554 . 1_554 yes
P O5 P 132(4) 1_554 . 8_554 yes

loop_
_geom_bond_atom_site_label_1
_geom_bond_atom_site_label_2
_geom_bond_distance
_geom_bond_site_symmetry_1
_geom_bond_site_symmetry_2
_geom_bond_publ_flag
Ti O1 1.58(5) . 1_556 yes
Ti O4 2.07(7) . 1_556 yes
Ti O2 2.11(5) . 2_554 yes
Ti O2 2.11(5) . 7_554 yes
Ti O4 2.07(7) . 8_556 yes
P O2 1.42(8) . . yes
P O3 1.49(8) . . yes
P O4 1.52(7) . 1_556 yes
P O5 1.62(6) . 1_556 yes

loop_
_geom_torsion_atom_site_label_1
_geom_torsion_atom_site_label_2
_geom_torsion_atom_site_label_3
_geom_torsion_atom_site_label_4
_geom_torsion
_geom_torsion_site_symmetry_1
_geom_torsion_site_symmetry_2
_geom_torsion_site_symmetry_3
_geom_torsion_site_symmetry_4
_geom_torsion_publ_flag
O3 P O2 Ti -35(8) . . . 2_555 no
O2 P O4 Ti -100(8) . . 1_556 . no
O3 P O4 Ti 132(8) . . 1_556 . no
